data_4102973
loop_
_publ_author_name
'Nathan L. Kilah'
'Matthew D. Wise'
'Christopher J. Serpell'
'Amber L. Thompson'
'Nicholas G. White'
'Kirsten E. Christensen'
'Paul D. Beer'

_publ_contact_author 'Paul Beer'
_publ_contact_author_email paul.beer@chem.ox.ac.uk
_publ_section_title
;
 Enhancement of Anion Recognition Exhibited by a Halogen-Bonding Rotaxane
 Host System
;
_journal_name_full 'Journal of the American Chemical Society'
_journal_page_first 11893
_journal_page_last 11895
_journal_paper_doi 10.1021/ja105263q
_journal_volume 132
_journal_year 2010
_chemical_formula_moiety 'C21 H33 I2 N3'
_chemical_formula_sum 'C21 H33 I2 N3'
_chemical_formula_weight 581.3208
_chemical_name_systematic
;
4-(4-(tert-butyl)phenyl)-5-iodo-3-methyl-1-
n-octyl-1H-1,2,3-triazol-3-ium iodide
;
_space_group_IT_number 2
_symmetry_cell_setting triclinic
_symmetry_space_group_name_Hall '-P 1'
_symmetry_space_group_name_H-M 'P -1'
_atom_sites_solution_hydrogens geom
_atom_sites_solution_primary direct
_audit_creation_date 10-05-05
_audit_creation_method CRYSTALS_ver_14.07
_cell_angle_alpha 81.4488(12)
_cell_angle_beta 80.4591(12)
_cell_angle_gamma 89.9085(16)
_cell_formula_units_Z 4
_cell_length_a 11.1796(4)
_cell_length_b 14.7396(5)
_cell_length_c 15.5956(6)
_cell_measurement_reflns_used 8788
_cell_measurement_temperature 150
_cell_measurement_theta_max 28
_cell_measurement_theta_min 5
_cell_volume 2505.47(16)
_computing_cell_refinement 'DENZO/SCALEPACK (Otwinowski & Minor, 1997)'
_computing_data_collection 'COLLECT (Nonius, 2001).'
_computing_data_reduction 'DENZO/SCALEPACK (Otwinowski & Minor, 1997)'
_computing_molecular_graphics 'CAMERON (Watkin et al., 1996)'
_computing_publication_material 'CRYSTALS (Betteridge et al., 2003)'
_computing_structure_refinement 'CRYSTALS (Betteridge et al., 2003)'
_computing_structure_solution 'SHELXS 86 (Sheldrick, 1986)'
_diffrn_ambient_temperature 150
_diffrn_measured_fraction_theta_full 0.981
_diffrn_measured_fraction_theta_max 0.963
_diffrn_measurement_device Area
_diffrn_measurement_device_type 'Nonius KappaCCD'
_diffrn_measurement_method \w
_diffrn_radiation_monochromator graphite
_diffrn_radiation_type 'Mo K\a'
_diffrn_radiation_wavelength 0.71073
_diffrn_reflns_av_R_equivalents 0.072
_diffrn_reflns_limit_h_max 14
_diffrn_reflns_limit_h_min -14
_diffrn_reflns_limit_k_max 19
_diffrn_reflns_limit_k_min -18
_diffrn_reflns_limit_l_max 20
_diffrn_reflns_limit_l_min 0
_diffrn_reflns_number 11419
_diffrn_reflns_theta_full 25.017
_diffrn_reflns_theta_max 27.797
_diffrn_reflns_theta_min 5.086
_diffrn_standards_number 0
_exptl_absorpt_coefficient_mu 2.519
_exptl_absorpt_correction_T_max 1.00
_exptl_absorpt_correction_T_min 0.65
_exptl_absorpt_correction_type multi-scan
_exptl_absorpt_process_details 'DENZO/SCALEPACK (Otwinowski & Minor, 1997)'
_exptl_crystal_colour colourless
_exptl_crystal_density_diffrn 1.541
_exptl_crystal_density_meas ?
_exptl_crystal_density_method 'not measured'
_exptl_crystal_description plate
_exptl_crystal_F_000 1144
_exptl_crystal_size_max 0.390
_exptl_crystal_size_mid 0.240
_exptl_crystal_size_min 0.020
_refine_diff_density_max 2.19
_refine_diff_density_min -1.68
_refine_ls_extinction_method None
_refine_ls_goodness_of_fit_ref 1.0630
_refine_ls_hydrogen_treatment constr
_refine_ls_matrix_type full
_refine_ls_number_parameters 470
_refine_ls_number_reflns 8147
_refine_ls_number_restraints 203
_refine_ls_R_factor_all 0.1062
_refine_ls_R_factor_gt 0.0720
_refine_ls_shift/su_max 0.0004151
_refine_ls_shift/su_mean 0.0000140
_refine_ls_structure_factor_coef F
_refine_ls_weighting_details
;
 Method, part 1, Chebychev polynomial, (Watkin, 1994, Prince, 1982) 
 [weight] = 1.0/[A~0~*T~0~(x)+A~1~*T~1~(x) ... +A~n-1~]*T~n-1~(x)] 
 where A~i~ are the Chebychev coefficients listed below and x= Fcalc/Fmax 
 Method = Robust Weighting (Prince, 1982) 
 W = [weight] * [1-(deltaF/6*sigmaF)^2^]^2^ 
 A~i~ are: 
 2.03 1.17 1.49 
;
_refine_ls_weighting_scheme calc
_refine_ls_wR_factor_all 0.1090
_refine_ls_wR_factor_gt 0.0805
_refine_ls_wR_factor_ref 0.0805
_reflns_limit_h_max 14
_reflns_limit_h_min -14
_reflns_limit_k_max 19
_reflns_limit_k_min -18
_reflns_limit_l_max 20
_reflns_limit_l_min 0
_reflns_number_gt 8147
_reflns_number_total 11419
_reflns_threshold_expression I>2.0\s(I)
_oxford_diffrn_Wilson_B_factor 2.91
_oxford_diffrn_Wilson_scale 24.60
_oxford_refine_ls_r_factor_ref 0.0720
_oxford_refine_ls_scale 0.2295(5)
_oxford_reflns_number_all 11401
_oxford_reflns_threshold_expression_ref I>2.0\s(I)
_cod_data_source_file ja105263q_si_004.cif
_cod_data_source_block 2.I
_cod_depositor_comments
;
The following automatic conversions were performed:

'_exptl_crystal_density_meas' value 'not measured' was changed to '?'
- the value is perceived as not measured.

Automatic conversion script
Id: cif_fix_values 3008 2015-01-20 13:52:24Z robertas 
;
_cod_original_sg_symbol_Hall '-P 1 '
_cod_original_sg_symbol_H-M 'P -1 '
_cod_database_code 4102973

loop_
_symmetry_equiv_pos_as_xyz
x,y,z
-x,-y,-z

loop_
_atom_site_label
_atom_site_type_symbol
_atom_site_fract_x
_atom_site_fract_y
_atom_site_fract_z
_atom_site_U_iso_or_equiv
_atom_site_occupancy
_atom_site_adp_type
_atom_site_refinement_flags_posn
_atom_site_refinement_flags_adp
C101 C 0.542(3) -0.480(2) 0.8862(18) 0.1563 1.0000 Uani . .
C102 C 0.583(2) -0.3851(16) 0.8917(13) 0.1142 1.0000 Uani . .
C103 C 0.507(3) -0.3205(18) 0.8523(14) 0.1332 1.0000 Uani . .
C104 C 0.5428(15) -0.2192(13) 0.8458(10) 0.0843 1.0000 Uani . .
C105 C 0.4644(13) -0.1576(11) 0.7987(11) 0.0803 1.0000 Uani . .
C106 C 0.5098(12) -0.0601(10) 0.7834(10) 0.0729 1.0000 Uani . U
C107 C 0.4252(10) 0.0085(10) 0.7348(8) 0.0635 1.0000 Uani . U
C108 C 0.4801(9) 0.1026(9) 0.7120(7) 0.0537 1.0000 Uani . U
N109 N 0.5862(7) 0.1065(5) 0.6424(5) 0.0365 1.0000 Uani . U
N110 N 0.6974(7) 0.1012(6) 0.6612(6) 0.0410 1.0000 Uani . U
N111 N 0.7703(6) 0.1094(5) 0.5855(5) 0.0375 1.0000 Uani . U
C112 C 0.7119(7) 0.1173(6) 0.5170(6) 0.0359 1.0000 Uani . U
C113 C 0.5871(7) 0.1183(6) 0.5540(6) 0.0334 1.0000 Uani . U
C114 C 0.8999(8) 0.1046(7) 0.5870(7) 0.0430 1.0000 Uani . U
I115 I 0.43455(5) 0.13153(4) 0.49164(4) 0.0351 1.0000 Uani . U
I116 I 0.19318(5) 0.15069(4) 0.39621(5) 0.0415 1.0000 Uani . .
C117 C 0.7670(8) 0.1314(6) 0.4230(7) 0.0383 1.0000 Uani . U
C118 C 0.8393(8) 0.0626(7) 0.3894(6) 0.0412 1.0000 Uani . U
C119 C 0.8946(9) 0.0757(8) 0.3046(7) 0.0526 1.0000 Uani . .
C120 C 0.8848(8) 0.1571(9) 0.2475(7) 0.0523 1.0000 Uani . .
C121 C 0.8140(11) 0.2245(8) 0.2822(7) 0.0535 1.0000 Uani . .
C122 C 0.7555(9) 0.2129(7) 0.3693(7) 0.0470 1.0000 Uani . U
C123 C 0.9533(11) 0.1706(11) 0.1528(7) 0.0652 1.0000 Uani . .
C124 C 1.0879(12) 0.1810(14) 0.1576(9) 0.0846 1.0000 Uani . .
C125 C 0.9181(18) 0.2572(15) 0.0978(11) 0.1076 1.0000 Uani . .
C126 C 0.9288(17) 0.0891(15) 0.1078(10) 0.1021 1.0000 Uani . .
C201 C 1.2996(17) 0.9916(11) 0.0403(14) 0.0986 1.0000 Uani . .
C202 C 1.3199(15) 0.8903(11) 0.0675(11) 0.0821 1.0000 Uani . .
C203 C 1.2135(13) 0.8366(9) 0.1236(9) 0.0646 1.0000 Uani . .
C204 C 1.2354(13) 0.7348(10) 0.1473(9) 0.0703 1.0000 Uani . .
C205 C 1.1266(11) 0.6786(9) 0.1972(9) 0.0626 1.0000 Uani . U
C206 C 1.1510(10) 0.5764(8) 0.2155(8) 0.0575 1.0000 Uani . U
C207 C 1.0448(10) 0.5146(9) 0.2611(8) 0.0609 1.0000 Uani . U
C208 C 1.0764(11) 0.4147(8) 0.2838(7) 0.0538 1.0000 Uani . U
N209 N 1.1497(7) 0.4022(5) 0.3550(5) 0.0403 1.0000 Uani . U
N210 N 1.2693(7) 0.4065(5) 0.3335(5) 0.0413 1.0000 Uani . U
N211 N 1.3077(6) 0.3942(5) 0.4106(5) 0.0349 1.0000 Uani . U
C212 C 1.2147(7) 0.3803(5) 0.4809(6) 0.0313 1.0000 Uani . U
C213 C 1.1131(8) 0.3849(6) 0.4420(6) 0.0359 1.0000 Uani . U
C214 C 1.4402(8) 0.3952(6) 0.4136(7) 0.0382 1.0000 Uani . U
I215 I 0.92784(5) 0.37086(4) 0.50311(4) 0.0366 1.0000 Uani . U
I216 I 0.64261(5) 0.35201(4) 0.59863(5) 0.0437 1.0000 Uani . .
C217 C 1.2290(7) 0.3598(6) 0.5759(6) 0.0329 1.0000 Uani . U
C218 C 1.2831(9) 0.4251(7) 0.6125(7) 0.0416 1.0000 Uani . U
C219 C 1.2968(9) 0.4028(9) 0.7017(7) 0.0501 1.0000 Uani . .
C220 C 1.2547(9) 0.3206(8) 0.7525(6) 0.0471 1.0000 Uani . .
C221 C 1.1996(9) 0.2593(8) 0.7104(7) 0.0493 1.0000 Uani . .
C222 C 1.1853(7) 0.2797(7) 0.6224(6) 0.0375 1.0000 Uani . U
C223 C 1.2723(11) 0.2996(10) 0.8474(8) 0.0624 1.0000 Uani . .
C224 C 1.4084(12) 0.3038(12) 0.8517(9) 0.0751 1.0000 Uani . .
C225 C 1.2241(16) 0.2030(10) 0.8910(8) 0.0770 1.0000 Uani . .
C226 C 1.2057(13) 0.3701(10) 0.8999(8) 0.0703 1.0000 Uani . .
H1011 H 0.6089 -0.5212 0.8817 0.2500 1.0000 Uiso R .
H1012 H 0.4844 -0.5015 0.9385 0.2500 1.0000 Uiso R .
H1013 H 0.5030 -0.4781 0.8354 0.2500 1.0000 Uiso R .
H1041 H 0.5384 -0.2046 0.9049 0.1070 1.0000 Uiso R .
H1042 H 0.6256 -0.2101 0.8150 0.1070 1.0000 Uiso R .
H1052 H 0.3832 -0.1611 0.8330 0.0990 1.0000 Uiso R .
H1051 H 0.4617 -0.1765 0.7419 0.0990 1.0000 Uiso R .
H1061 H 0.5149 -0.0420 0.8402 0.0930 1.0000 Uiso R .
H1062 H 0.5896 -0.0566 0.7474 0.0930 1.0000 Uiso R .
H1072 H 0.3478 0.0111 0.7730 0.0760 1.0000 Uiso R .
H1071 H 0.4130 -0.0130 0.6811 0.0761 1.0000 Uiso R .
H1081 H 0.5064 0.1207 0.7633 0.0650 1.0000 Uiso R .
H1082 H 0.4199 0.1449 0.6923 0.0649 1.0000 Uiso R .
H1141 H 0.9443 0.1272 0.5284 0.0680 1.0000 Uiso R .
H1142 H 0.9209 0.1410 0.6289 0.0680 1.0000 Uiso R .
H1143 H 0.9195 0.0418 0.6039 0.0681 1.0000 Uiso R .
H1181 H 0.8499 0.0084 0.4264 0.0500 1.0000 Uiso R .
H1191 H 0.9408 0.0284 0.2832 0.0620 1.0000 Uiso R .
H1211 H 0.8041 0.2795 0.2465 0.0610 1.0000 Uiso R .
H1221 H 0.7103 0.2599 0.3915 0.0550 1.0000 Uiso R .
H1242 H 1.1334 0.1903 0.0989 0.1209 1.0000 Uiso R .
H1241 H 1.1011 0.2326 0.1860 0.1210 1.0000 Uiso R .
H1243 H 1.1143 0.1263 0.1901 0.1210 1.0000 Uiso R .
H1251 H 0.9693 0.2659 0.0411 0.1430 1.0000 Uiso R .
H1253 H 0.9276 0.3092 0.1271 0.1430 1.0000 Uiso R .
H1252 H 0.8350 0.2512 0.0904 0.1429 1.0000 Uiso R .
H1261 H 0.9509 0.1054 0.0451 0.1440 1.0000 Uiso R .
H1263 H 0.9760 0.0381 0.1278 0.1440 1.0000 Uiso R .
H1262 H 0.8443 0.0720 0.1220 0.1440 1.0000 Uiso R .
H2011 H 1.3746 1.0202 0.0087 0.1470 1.0000 Uiso R .
H2012 H 1.2737 1.0197 0.0918 0.1470 1.0000 Uiso R .
H2013 H 1.2387 0.9994 0.0032 0.1470 1.0000 Uiso R .
H2021 H 1.3872 0.8846 0.0998 0.0910 1.0000 Uiso R .
H2022 H 1.3407 0.8630 0.0142 0.0910 1.0000 Uiso R .
H2031 H 1.1949 0.8619 0.1780 0.0801 1.0000 Uiso R .
H2032 H 1.1443 0.8438 0.0928 0.0801 1.0000 Uiso R .
H2042 H 1.2981 0.7284 0.1837 0.0841 1.0000 Uiso R .
H2041 H 1.2629 0.7100 0.0934 0.0840 1.0000 Uiso R .
H2051 H 1.1023 0.7013 0.2530 0.0791 1.0000 Uiso R .
H2052 H 1.0611 0.6867 0.1630 0.0790 1.0000 Uiso R .
H2062 H 1.2131 0.5695 0.2526 0.0691 1.0000 Uiso R .
H2061 H 1.1817 0.5556 0.1599 0.0691 1.0000 Uiso R .
H2071 H 1.0115 0.5370 0.3153 0.0701 1.0000 Uiso R .
H2072 H 0.9844 0.5181 0.2226 0.0699 1.0000 Uiso R .
H2081 H 1.1213 0.3941 0.2320 0.0588 1.0000 Uiso R .
H2082 H 1.0012 0.3790 0.3039 0.0590 1.0000 Uiso R .
H2141 H 1.4537 0.3766 0.4744 0.0560 1.0000 Uiso R .
H2142 H 1.4727 0.4563 0.3922 0.0560 1.0000 Uiso R .
H2143 H 1.4796 0.3533 0.3769 0.0559 1.0000 Uiso R .
H2181 H 1.3080 0.4822 0.5799 0.0481 1.0000 Uiso R .
H2191 H 1.3375 0.4444 0.7266 0.0580 1.0000 Uiso R .
H2211 H 1.1704 0.2029 0.7418 0.0570 1.0000 Uiso R .
H2221 H 1.1467 0.2379 0.5962 0.0431 1.0000 Uiso R .
H2241 H 1.4230 0.2772 0.9090 0.1150 1.0000 Uiso R .
H2242 H 1.4371 0.3666 0.8397 0.1150 1.0000 Uiso R .
H2243 H 1.4518 0.2703 0.8085 0.1150 1.0000 Uiso R .
H2251 H 1.2306 0.1939 0.9522 0.1190 1.0000 Uiso R .
H2252 H 1.2714 0.1582 0.8621 0.1190 1.0000 Uiso R .
H2253 H 1.1406 0.1968 0.8848 0.1189 1.0000 Uiso R .
H2261 H 1.2243 0.3612 0.9584 0.1050 1.0000 Uiso R .
H2262 H 1.2320 0.4307 0.8712 0.1049 1.0000 Uiso R .
H2263 H 1.1198 0.3634 0.9025 0.1049 1.0000 Uiso R .
H1031 H 0.4288 -0.3299 0.8867 0.1465 1.0000 Uiso R .
H1032 H 0.5049 -0.3325 0.7944 0.1465 1.0000 Uiso R .
H1021 H 0.5825 -0.3781 0.9514 0.1367 1.0000 Uiso R .
H1022 H 0.6634 -0.3758 0.8601 0.1367 1.0000 Uiso R .

loop_
_atom_site_aniso_label
_atom_site_aniso_U_11
_atom_site_aniso_U_22
_atom_site_aniso_U_33
_atom_site_aniso_U_23
_atom_site_aniso_U_13
_atom_site_aniso_U_12
C101 0.20(3) 0.15(2) 0.120(18) -0.037(16) 0.002(19) -0.03(2)
C102 0.137(18) 0.122(17) 0.076(12) -0.018(11) 0.007(12) -0.043(14)
C103 0.18(2) 0.14(2) 0.072(12) -0.007(13) -0.003(14) 0.004(18)
C104 0.078(9) 0.111(13) 0.053(8) 0.012(8) -0.001(7) 0.021(9)
C105 0.067(8) 0.090(10) 0.075(9) 0.005(8) -0.003(7) -0.016(7)
C106 0.057(7) 0.077(7) 0.083(9) -0.003(7) -0.014(7) -0.003(6)
C107 0.037(5) 0.095(7) 0.052(6) -0.011(6) 0.008(4) -0.007(5)
C108 0.041(4) 0.078(5) 0.043(4) -0.014(5) -0.006(3) 0.013(4)
N109 0.034(2) 0.031(3) 0.046(3) -0.010(3) -0.0072(19) 0.006(3)
N110 0.036(2) 0.043(4) 0.045(3) -0.006(3) -0.010(2) -0.002(3)
N111 0.028(2) 0.038(4) 0.047(3) -0.004(3) -0.0107(19) 0.004(3)
C112 0.022(2) 0.042(4) 0.046(3) -0.011(3) -0.0078(19) -0.009(3)
C113 0.026(2) 0.029(4) 0.046(3) -0.007(3) -0.0047(19) 0.010(3)
C114 0.031(3) 0.049(5) 0.051(5) -0.001(4) -0.021(3) 0.010(4)
I115 0.0288(3) 0.0318(3) 0.0461(3) -0.0073(2) -0.0089(2) 0.0032(2)
I116 0.0352(3) 0.0366(3) 0.0563(4) -0.0089(3) -0.0165(3) 0.0029(2)
C117 0.025(3) 0.039(4) 0.049(3) -0.008(3) 0.000(3) -0.002(3)
C118 0.035(4) 0.048(4) 0.043(5) -0.010(4) -0.011(3) 0.008(3)
C119 0.041(5) 0.066(7) 0.050(6) -0.005(5) -0.010(4) 0.013(5)
C120 0.026(4) 0.083(8) 0.048(6) -0.010(5) -0.006(4) -0.006(4)
C121 0.062(6) 0.055(6) 0.041(6) 0.006(5) -0.013(5) -0.018(5)
C122 0.037(4) 0.047(4) 0.056(5) -0.003(4) -0.008(4) 0.004(4)
C123 0.053(6) 0.104(10) 0.036(6) 0.001(6) -0.009(5) -0.029(6)
C124 0.045(6) 0.151(15) 0.054(8) -0.017(9) 0.007(6) -0.025(8)
C125 0.101(13) 0.155(19) 0.054(9) 0.022(10) -0.008(8) -0.007(12)
C126 0.108(13) 0.152(17) 0.050(8) -0.039(9) -0.003(8) -0.038(12)
C201 0.104(12) 0.072(10) 0.131(15) 0.001(9) -0.066(12) -0.009(9)
C202 0.087(10) 0.073(9) 0.089(11) 0.001(8) -0.033(8) -0.012(7)
C203 0.079(8) 0.057(7) 0.062(7) -0.001(6) -0.030(6) 0.005(6)
C204 0.075(8) 0.073(8) 0.064(8) 0.013(6) -0.033(7) -0.010(7)
C205 0.060(7) 0.072(6) 0.057(7) 0.001(6) -0.021(6) 0.018(5)
C206 0.052(6) 0.070(6) 0.054(6) -0.007(5) -0.018(5) 0.005(5)
C207 0.046(5) 0.083(5) 0.053(6) 0.007(5) -0.021(5) 0.008(5)
C208 0.053(5) 0.069(4) 0.044(4) -0.016(4) -0.016(4) -0.004(4)
N209 0.044(3) 0.036(4) 0.042(3) -0.004(3) -0.011(2) 0.000(3)
N210 0.044(3) 0.039(4) 0.038(3) -0.001(3) -0.004(2) -0.004(3)
N211 0.030(2) 0.035(3) 0.038(3) -0.005(3) 0.0013(19) -0.002(3)
C212 0.027(3) 0.026(3) 0.037(2) -0.002(3) 0.001(2) -0.004(3)
C213 0.0345(19) 0.028(4) 0.044(3) -0.002(3) -0.0066(19) 0.003(3)
C214 0.027(2) 0.032(4) 0.050(5) 0.000(4) 0.002(3) 0.000(3)
I215 0.0311(3) 0.0311(3) 0.0488(3) -0.0054(2) -0.0106(2) 0.0000(2)
I216 0.0333(3) 0.0355(3) 0.0616(4) -0.0059(3) -0.0069(3) 0.0001(2)
C217 0.022(3) 0.040(3) 0.038(3) -0.012(2) -0.001(3) 0.009(3)
C218 0.044(5) 0.038(4) 0.045(5) -0.012(4) -0.008(4) 0.006(3)
C219 0.040(5) 0.076(7) 0.041(5) -0.024(5) -0.012(4) 0.002(5)
C220 0.046(5) 0.062(6) 0.033(5) -0.006(4) -0.004(4) 0.017(5)
C221 0.046(5) 0.052(6) 0.045(6) -0.003(5) 0.004(4) 0.005(4)
C222 0.028(4) 0.051(4) 0.032(4) -0.006(3) -0.002(3) 0.000(3)
C223 0.055(6) 0.084(9) 0.053(7) -0.017(6) -0.017(5) 0.033(6)
C224 0.066(7) 0.119(12) 0.057(7) -0.042(8) -0.032(6) 0.048(8)
C225 0.104(11) 0.082(9) 0.037(6) 0.008(6) -0.006(7) 0.004(8)
C226 0.085(9) 0.088(9) 0.041(6) -0.016(6) -0.013(6) 0.032(7)

loop_
_atom_type_symbol
_atom_type_scat_dispersion_real
_atom_type_scat_dispersion_imag
_atom_type_scat_Cromer_Mann_a1
_atom_type_scat_Cromer_Mann_b1
_atom_type_scat_Cromer_Mann_a2
_atom_type_scat_Cromer_Mann_b2
_atom_type_scat_Cromer_Mann_a3
_atom_type_scat_Cromer_Mann_b3
_atom_type_scat_Cromer_Mann_a4
_atom_type_scat_Cromer_Mann_b4
_atom_type_scat_Cromer_Mann_c
_atom_type_scat_source
C 0.0033 0.0016 2.3100 20.8439 1.0200 10.2075 1.5886 0.5687 0.8650 51.6512 0.2156 'International Tables Vol C 4.2.6.8 and 6.1.1.4'
H 0.0000 0.0000 0.4930 10.5109 0.3229 26.1257 0.1402 3.1424 0.0408 57.7998 0.0030 'International Tables Vol C 4.2.6.8 and 6.1.1.4'
I -0.4742 1.8119 20.1472 4.3470 18.9949 0.3814 7.5138 27.7660 2.2735 66.8776 4.0712 'International Tables Vol C 4.2.6.8 and 6.1.1.4'
N 0.0061 0.0033 12.2126 0.0057 3.1322 9.8933 2.0125 28.9975 1.1663 0.5826 -11.5290 'International Tables Vol C 4.2.6.8 and 6.1.1.4'

loop_
_geom_angle_atom_site_label_1
_geom_angle_atom_site_label_2
_geom_angle_atom_site_label_3
_geom_angle
_geom_angle_publ_flag
C102 C101 H1011 111.5 no
C102 C101 H1012 108.2 no
H1011 C101 H1012 109.5 no
C102 C101 H1013 108.6 no
H1011 C101 H1013 109.5 no
H1012 C101 H1013 109.5 no
C101 C102 C103 110(2) yes
C101 C102 H1021 110.1 no
C103 C102 H1021 110.8 no
C101 C102 H1022 108.0 no
C103 C102 H1022 108.7 no
H1021 C102 H1022 109.5 no
C102 C103 C104 117(2) yes
C102 C103 H1031 106.6 no
C104 C103 H1031 107.7 no
C102 C103 H1032 108.6 no
C104 C103 H1032 107.7 no
H1031 C103 H1032 109.5 no
C103 C104 C105 112.9(18) yes
C103 C104 H1041 108.5 no
C105 C104 H1041 109.1 no
C103 C104 H1042 108.2 no
C105 C104 H1042 108.8 no
H1041 C104 H1042 109.3 no
C104 C105 C106 111.9(14) yes
C104 C105 H1052 109.0 no
C106 C105 H1052 108.7 no
C104 C105 H1051 109.2 no
C106 C105 H1051 108.3 no
H1052 C105 H1051 109.6 no
C105 C106 C107 113.0(12) yes
C105 C106 H1061 108.2 no
C107 C106 H1061 109.0 no
C105 C106 H1062 108.4 no
C107 C106 H1062 108.2 no
H1061 C106 H1062 110.0 no
C106 C107 C108 111.4(10) yes
C106 C107 H1072 109.2 no
C108 C107 H1072 108.5 no
C106 C107 H1071 109.2 no
C108 C107 H1071 108.6 no
H1072 C107 H1071 110.0 no
C107 C108 N109 111.2(9) yes
C107 C108 H1081 109.5 no
N109 C108 H1081 107.9 no
C107 C108 H1082 109.1 no
N109 C108 H1082 109.3 no
H1081 C108 H1082 109.8 no
C108 N109 N110 121.1(8) yes
C108 N109 C113 127.2(8) yes
N110 N109 C113 111.6(7) yes
N109 N110 N111 105.8(7) yes
N110 N111 C112 113.2(7) yes
N110 N111 C114 117.4(8) yes
C112 N111 C114 129.3(8) yes
N111 C112 C113 104.9(8) yes
N111 C112 C117 126.8(8) yes
C113 C112 C117 128.0(8) yes
C112 C113 N109 104.3(7) yes
C112 C113 I115 129.6(7) yes
N109 C113 I115 126.1(6) yes
N111 C114 H1141 109.3 no
N111 C114 H1142 109.7 no
H1141 C114 H1142 110.2 no
N111 C114 H1143 108.5 no
H1141 C114 H1143 109.6 no
H1142 C114 H1143 109.5 no
C113 I115 I116 179.2(2) yes
C112 C117 C118 119.1(9) yes
C112 C117 C122 121.3(9) yes
C118 C117 C122 119.4(9) yes
C117 C118 C119 120.1(10) yes
C117 C118 H1181 119.4 no
C119 C118 H1181 120.5 no
C118 C119 C120 122.5(11) yes
C118 C119 H1191 118.7 no
C120 C119 H1191 118.9 no
C119 C120 C121 116.5(10) yes
C119 C120 C123 120.8(11) yes
C121 C120 C123 122.7(12) yes
C120 C121 C122 122.3(10) yes
C120 C121 H1211 119.6 no
C122 C121 H1211 118.1 no
C121 C122 C117 119.2(10) yes
C121 C122 H1221 120.6 no
C117 C122 H1221 120.2 no
C120 C123 C124 107.0(10) yes
C120 C123 C125 112.9(13) yes
C124 C123 C125 107.1(13) yes
C120 C123 C126 110.2(11) yes
C124 C123 C126 111.6(14) yes
C125 C123 C126 108.1(14) yes
C123 C124 H1242 109.0 no
C123 C124 H1241 110.1 no
H1242 C124 H1241 109.3 no
C123 C124 H1243 109.5 no
H1242 C124 H1243 109.5 no
H1241 C124 H1243 109.4 no
C123 C125 H1251 109.6 no
C123 C125 H1253 109.5 no
H1251 C125 H1253 109.5 no
C123 C125 H1252 109.1 no
H1251 C125 H1252 109.4 no
H1253 C125 H1252 109.7 no
C123 C126 H1261 109.7 no
C123 C126 H1263 109.3 no
H1261 C126 H1263 109.5 no
C123 C126 H1262 109.7 no
H1261 C126 H1262 109.3 no
H1263 C126 H1262 109.4 no
C202 C201 H2011 109.0 no
C202 C201 H2012 109.4 no
H2011 C201 H2012 109.5 no
C202 C201 H2013 110.2 no
H2011 C201 H2013 109.5 no
H2012 C201 H2013 109.3 no
C201 C202 C203 115.7(15) yes
C201 C202 H2021 108.3 no
C203 C202 H2021 107.9 no
C201 C202 H2022 107.6 no
C203 C202 H2022 107.6 no
H2021 C202 H2022 109.6 no
C202 C203 C204 114.5(12) yes
C202 C203 H2031 107.8 no
C204 C203 H2031 107.5 no
C202 C203 H2032 108.8 no
C204 C203 H2032 108.8 no
H2031 C203 H2032 109.4 no
C203 C204 C205 115.1(12) yes
C203 C204 H2042 108.0 no
C205 C204 H2042 107.5 no
C203 C204 H2041 108.3 no
C205 C204 H2041 108.2 no
H2042 C204 H2041 109.6 no
C204 C205 C206 113.3(11) yes
C204 C205 H2051 108.0 no
C206 C205 H2051 109.0 no
C204 C205 H2052 108.7 no
C206 C205 H2052 108.2 no
H2051 C205 H2052 109.7 no
C205 C206 C207 116.7(10) yes
C205 C206 H2062 106.9 no
C207 C206 H2062 107.5 no
C205 C206 H2061 108.4 no
C207 C206 H2061 107.8 no
H2062 C206 H2061 109.4 no
C206 C207 C208 114.4(10) yes
C206 C207 H2071 108.0 no
C208 C207 H2071 108.1 no
C206 C207 H2072 108.0 no
C208 C207 H2072 108.5 no
H2071 C207 H2072 109.8 no
C207 C208 N209 111.3(9) yes
C207 C208 H2081 109.1 no
N209 C208 H2081 109.5 no
C207 C208 H2082 108.3 no
N209 C208 H2082 108.3 no
H2081 C208 H2082 110.3 no
C208 N209 N210 118.5(8) yes
C208 N209 C213 129.3(8) yes
N210 N209 C213 112.2(8) yes
N209 N210 N211 103.9(7) yes
N210 N211 C212 113.1(7) yes
N210 N211 C214 119.9(7) yes
C212 N211 C214 127.0(8) yes
N211 C212 C213 103.2(8) yes
N211 C212 C217 125.6(7) yes
C213 C212 C217 131.2(7) yes
C212 C213 N209 107.6(8) yes
C212 C213 I215 128.5(7) yes
N209 C213 I215 123.9(7) yes
N211 C214 H2141 109.8 no
N211 C214 H2142 108.9 no
H2141 C214 H2142 109.7 no
N211 C214 H2143 109.3 no
H2141 C214 H2143 109.5 no
H2142 C214 H2143 109.6 no
C213 I215 I216 179.1(2) yes
C212 C217 C218 119.0(8) yes
C212 C217 C222 118.5(8) yes
C218 C217 C222 122.5(9) yes
C217 C218 C219 117.4(9) yes
C217 C218 H2181 121.0 no
C219 C218 H2181 121.6 no
C218 C219 C220 122.5(10) yes
C218 C219 H2191 118.6 no
C220 C219 H2191 118.8 no
C219 C220 C221 116.1(9) yes
C219 C220 C223 120.6(11) yes
C221 C220 C223 123.3(11) yes
C220 C221 C222 122.4(10) yes
C220 C221 H2211 119.3 no
C222 C221 H2211 118.4 no
C221 C222 C217 119.1(9) yes
C221 C222 H2221 120.5 no
C217 C222 H2221 120.4 no
C220 C223 C224 109.3(11) yes
C220 C223 C225 112.4(11) yes
C224 C223 C225 107.4(12) yes
C220 C223 C226 109.6(9) yes
C224 C223 C226 109.7(12) yes
C225 C223 C226 108.4(11) yes
C223 C224 H2241 110.5 no
C223 C224 H2242 109.7 no
H2241 C224 H2242 109.0 no
C223 C224 H2243 109.2 no
H2241 C224 H2243 109.2 no
H2242 C224 H2243 109.2 no
C223 C225 H2251 110.2 no
C223 C225 H2252 108.8 no
H2251 C225 H2252 109.6 no
C223 C225 H2253 109.2 no
H2251 C225 H2253 109.4 no
H2252 C225 H2253 109.7 no
C223 C226 H2261 109.8 no
C223 C226 H2262 108.9 no
H2261 C226 H2262 109.3 no
C223 C226 H2263 110.0 no
H2261 C226 H2263 109.4 no
H2262 C226 H2263 109.4 no

loop_
_geom_bond_atom_site_label_1
_geom_bond_atom_site_label_2
_geom_bond_distance
_geom_bond_publ_flag
C101 C102 1.49(3) yes
C101 H1011 0.962 no
C101 H1012 0.963 no
C101 H1013 0.963 no
C102 C103 1.41(3) yes
C102 H1021 0.950 no
C102 H1022 0.950 no
C103 C104 1.53(3) yes
C103 H1031 0.950 no
C103 H1032 0.950 no
C104 C105 1.46(2) yes
C104 H1041 0.970 no
C104 H1042 0.969 no
C105 C106 1.50(2) yes
C105 H1052 0.972 no
C105 H1051 0.971 no
C106 C107 1.581(19) yes
C106 H1061 0.973 no
C106 H1062 0.970 no
C107 C108 1.488(18) yes
C107 H1072 0.970 no
C107 H1071 0.968 no
C108 N109 1.464(13) yes
C108 H1081 0.969 no
C108 H1082 0.973 no
N109 N110 1.324(10) yes
N109 C113 1.362(12) yes
N110 N111 1.308(11) yes
N111 C112 1.332(12) yes
N111 C114 1.455(11) yes
C112 C113 1.419(11) yes
C112 C117 1.478(13) yes
C113 I115 2.094(8) yes
C114 H1141 0.975 no
C114 H1142 0.961 no
C114 H1143 0.960 no
I115 I116 3.2833(8) yes
C117 C118 1.404(13) yes
C117 C122 1.376(14) yes
C118 C119 1.350(15) yes
C118 H1181 0.933 no
C119 C120 1.399(16) yes
C119 H1191 0.936 no
C120 C121 1.387(17) yes
C120 C123 1.531(15) yes
C121 C122 1.393(15) yes
C121 H1211 0.930 no
C122 H1221 0.931 no
C123 C124 1.528(17) yes
C123 C125 1.52(2) yes
C123 C126 1.53(2) yes
C124 H1242 0.961 no
C124 H1241 0.959 no
C124 H1243 0.960 no
C125 H1251 0.962 no
C125 H1253 0.963 no
C125 H1252 0.961 no
C126 H1261 0.961 no
C126 H1263 0.961 no
C126 H1262 0.959 no
C201 C202 1.52(2) yes
C201 H2011 0.961 no
C201 H2012 0.961 no
C201 H2013 0.960 no
C202 C203 1.50(2) yes
C202 H2021 0.970 no
C202 H2022 0.971 no
C203 C204 1.521(18) yes
C203 H2031 0.969 no
C203 H2032 0.973 no
C204 C205 1.505(19) yes
C204 H2042 0.969 no
C204 H2041 0.970 no
C205 C206 1.524(17) yes
C205 H2051 0.974 no
C205 H2052 0.973 no
C206 C207 1.509(16) yes
C206 H2062 0.970 no
C206 H2061 0.971 no
C207 C208 1.517(17) yes
C207 H2071 0.970 no
C207 H2072 0.972 no
C208 N209 1.476(13) yes
C208 H2081 0.967 no
C208 H2082 0.974 no
N209 N210 1.323(11) yes
N209 C213 1.337(12) yes
N210 N211 1.329(11) yes
N211 C212 1.372(10) yes
N211 C214 1.491(11) yes
C212 C213 1.370(12) yes
C212 C217 1.502(12) yes
C213 I215 2.129(9) yes
C214 H2141 0.984 no
C214 H2142 0.962 no
C214 H2143 0.962 no
I215 I216 3.2818(8) yes
C217 C218 1.378(13) yes
C217 C222 1.337(13) yes
C218 C219 1.414(14) yes
C218 H2181 0.933 no
C219 C220 1.382(16) yes
C219 H2191 0.930 no
C220 C221 1.393(16) yes
C220 C223 1.511(16) yes
C221 C222 1.396(14) yes
C221 H2211 0.931 no
C222 H2221 0.931 no
C223 C224 1.535(18) yes
C223 C225 1.54(2) yes
C223 C226 1.534(17) yes
C224 H2241 0.960 no
C224 H2242 0.962 no
C224 H2243 0.961 no
C225 H2251 0.959 no
C225 H2252 0.963 no
C225 H2253 0.960 no
C226 H2261 0.960 no
C226 H2262 0.960 no
C226 H2263 0.960 no

loop_
_oxford_twin_element_scale_factors
0.699(2)
0.301(2)
